data_4115824
loop_
_publ_author_name
'Frank M. Tabellion'
'S. Russell Seidel'
'Atta M. Arif'
'Peter J. Stang'

_publ_section_title
;
 A Novel, Tunable Manganese Coordination System Based on a Flexible
 "Spacer" Unit: Noncovalent Templation Effects
;
_journal_name_full 'Journal of the American Chemical Society'
_journal_page_first 11982
_journal_page_last 11990
_journal_paper_doi 10.1021/ja0114310
_journal_volume 123
_journal_year 2001
_chemical_formula_sum 'C53 H40 F24 Mn2 N4 O9'
_chemical_formula_weight 1442.77
_chemical_name_systematic
; 
 ? 
;
_space_group_IT_number 2
_symmetry_cell_setting triclinic
_symmetry_space_group_name_Hall '-P 1'
_symmetry_space_group_name_H-M 'P -1'
_atom_sites_solution_hydrogens geom
_atom_sites_solution_primary direct
_atom_sites_solution_secondary difmap
_audit_creation_method SHELXL-97
_cell_angle_alpha 61.1082(18)
_cell_angle_beta 86.596(2)
_cell_angle_gamma 80.188(2)
_cell_formula_units_Z 1
_cell_length_a 10.0966(4)
_cell_length_b 13.1001(4)
_cell_length_c 13.3725(4)
_cell_measurement_reflns_used 14369
_cell_measurement_temperature 200(1)
_cell_measurement_theta_max 25.0
_cell_measurement_theta_min 1.02
_cell_volume 1525.39(9)
_computing_cell_refinement DENZO-SMN
_computing_data_collection 'Nonius COLLECT'
_computing_data_reduction DENZO-SMN
_computing_molecular_graphics 'WinGX, Ortep3'
_computing_structure_refinement 'SHELXL-97 (Sheldrick, 1997)'
_computing_structure_solution SIR97
_diffrn_ambient_temperature 200(1)
_diffrn_measured_fraction_theta_full 0.984
_diffrn_measured_fraction_theta_max 0.984
_diffrn_measurement_device_type 'Nonius KappaCCD Diffractometer'
_diffrn_measurement_method 'Phi plus Omega scan'
_diffrn_radiation_monochromator graphite
_diffrn_radiation_source 'fine-focus sealed tube'
_diffrn_radiation_type MoK\a
_diffrn_radiation_wavelength 0.71073
_diffrn_reflns_av_R_equivalents 0.0317
_diffrn_reflns_av_sigmaI/netI 0.0553
_diffrn_reflns_limit_h_max 10
_diffrn_reflns_limit_h_min -11
_diffrn_reflns_limit_k_max 15
_diffrn_reflns_limit_k_min -15
_diffrn_reflns_limit_l_max 15
_diffrn_reflns_limit_l_min -15
_diffrn_reflns_number 8813
_diffrn_reflns_theta_full 25.00
_diffrn_reflns_theta_max 25.00
_diffrn_reflns_theta_min 2.94
_diffrn_standards_decay_% <2.0
_exptl_absorpt_coefficient_mu 0.543
_exptl_absorpt_correction_T_max 0.9377
_exptl_absorpt_correction_T_min 0.8541
_exptl_absorpt_correction_type multi-scan
_exptl_absorpt_process_details 'DENZO-SMN (Otwinowski & Minor, 1997)'
_exptl_crystal_colour yellow
_exptl_crystal_density_diffrn 1.571
_exptl_crystal_description plate
_exptl_crystal_F_000 724
_exptl_crystal_size_max 0.30
_exptl_crystal_size_mid 0.25
_exptl_crystal_size_min 0.12
_refine_diff_density_max 1.030
_refine_diff_density_min -0.461
_refine_diff_density_rms 0.082
_refine_ls_extinction_coef 0.018(3)
_refine_ls_extinction_expression Fc^*^=kFc[1+0.001xFc^2^\l^3^/sin(2\q)]^-1/4^
_refine_ls_extinction_method SHELXL
_refine_ls_goodness_of_fit_ref 1.095
_refine_ls_hydrogen_treatment mixed
_refine_ls_matrix_type full
_refine_ls_number_parameters 439
_refine_ls_number_reflns 5267
_refine_ls_number_restraints 5
_refine_ls_restrained_S_all 1.095
_refine_ls_R_factor_all 0.0917
_refine_ls_R_factor_gt 0.0743
_refine_ls_shift/su_max 0.000
_refine_ls_shift/su_mean 0.000
_refine_ls_structure_factor_coef Fsqd
_refine_ls_weighting_details 'calc w=1/[\s^2^(Fo^2^)+(0.0726P)^2^+4.7745P] where P=(Fo^2^+2Fc^2^)/3'
_refine_ls_weighting_scheme calc
_refine_ls_wR_factor_gt 0.1991
_refine_ls_wR_factor_ref 0.2110
_reflns_number_gt 4235
_reflns_number_total 5267
_reflns_threshold_expression >2sigma(I)
_cod_data_source_file ja0114310_5.cif
_cod_data_source_block '[Mn(hfacac)2(1,3-bpyp)]2*(Ph-CH2OH)'
_cod_database_code 4115824

loop_
_symmetry_equiv_pos_as_xyz
'x, y, z'
'-x, -y, -z'

loop_
_atom_site_label
_atom_site_type_symbol
_atom_site_fract_x
_atom_site_fract_y
_atom_site_fract_z
_atom_site_U_iso_or_equiv
_atom_site_adp_type
_atom_site_occupancy
_atom_site_symmetry_multiplicity
_atom_site_calc_flag
_atom_site_refinement_flags
_atom_site_disorder_assembly
_atom_site_disorder_group
Mn1 Mn 1.01782(8) 0.23693(7) 0.25604(6) 0.0408(3) Uani 1 1 d . . .
F1 F 1.2965(4) 0.5048(4) 0.0086(3) 0.0734(11) Uani 1 1 d . . .
F2 F 1.4499(4) 0.3608(4) 0.0964(4) 0.0932(14) Uani 1 1 d . . .
F3 F 1.4214(5) 0.5027(4) 0.1327(4) 0.0938(15) Uani 1 1 d . . .
F4 F 1.1967(10) 0.2021(7) 0.5993(4) 0.131(3) Uani 0.894(9) 1 d P A 1
F5 F 1.3193(7) 0.3365(9) 0.5182(5) 0.137(4) Uani 0.894(9) 1 d P A 1
F6 F 1.1081(7) 0.3754(8) 0.5201(6) 0.125(3) Uani 0.894(9) 1 d P A 1
F7 F 0.6988(6) 0.6004(3) 0.1603(4) 0.1086(17) Uani 1 1 d . . .
F8 F 0.7880(4) 0.5489(4) 0.3190(4) 0.0883(13) Uani 1 1 d . . .
F9 F 0.5884(4) 0.5227(4) 0.3132(5) 0.1061(17) Uani 1 1 d . . .
F10 F 0.5348(6) 0.1358(5) 0.4557(8) 0.123(3) Uani 0.894(9) 1 d P A 1
F11 F 0.5744(9) 0.1010(8) 0.3158(6) 0.150(4) Uani 0.894(9) 1 d P A 1
F12 F 0.6871(4) 0.0049(4) 0.4718(4) 0.0984(16) Uani 1 1 d . A 1
F4' F 1.134(4) 0.278(4) 0.576(4) 0.057(10) Uiso 0.106(9) 1 d P A 2
F5' F 1.323(4) 0.216(4) 0.565(3) 0.068(12) Uiso 0.106(9) 1 d P A 2
F6' F 1.225(5) 0.412(3) 0.484(3) 0.072(12) Uiso 0.106(9) 1 d P A 2
F10' F 0.514(3) 0.153(3) 0.369(3) 0.043(8) Uiso 0.106(9) 1 d P A 2
F11' F 0.657(5) 0.025(4) 0.355(4) 0.085(14) Uiso 0.106(9) 1 d P A 2
O1 O 1.1811(4) 0.3282(4) 0.1696(3) 0.0508(10) Uani 1 1 d . . .
O2 O 1.1032(4) 0.2436(3) 0.4002(3) 0.0495(9) Uani 1 1 d . . .
O3 O 0.8804(4) 0.3917(3) 0.2409(3) 0.0513(9) Uani 1 1 d . . .
O4 O 0.8430(4) 0.1543(3) 0.3278(3) 0.0479(9) Uani 1 1 d . . .
N1 N 0.9688(5) 0.2582(4) 0.0848(4) 0.0485(11) Uani 1 1 d . . .
N2 N 0.8721(4) -0.0541(4) -0.3105(4) 0.0460(10) Uani 1 1 d . . .
C1 C 1.2597(5) 0.3718(4) 0.2009(4) 0.0409(11) Uani 1 1 d . . .
C2 C 1.2698(5) 0.3645(5) 0.3068(4) 0.0447(12) Uani 1 1 d . . .
H2 H 1.3329 0.4044 0.3180 0.054 Uiso 1 1 calc R . .
C3 C 1.1914(5) 0.3010(5) 0.3976(4) 0.0437(12) Uani 1 1 d . A .
C4 C 1.3575(6) 0.4358(6) 0.1092(5) 0.0567(15) Uani 1 1 d . . .
C5 C 1.2099(7) 0.3044(7) 0.5082(5) 0.0680(18) Uani 1 1 d . . .
C6 C 0.7647(6) 0.3972(5) 0.2787(5) 0.0463(12) Uani 1 1 d . . .
C7 C 0.6849(5) 0.3099(5) 0.3289(5) 0.0506(13) Uani 1 1 d . . .
H7 H 0.5972 0.3283 0.3518 0.061 Uiso 1 1 calc R . .
C8 C 0.7298(5) 0.1960(5) 0.3467(4) 0.0461(12) Uani 1 1 d . A .
C9 C 0.7078(7) 0.5188(6) 0.2676(6) 0.0601(15) Uani 1 1 d . . .
C10 C 0.6316(6) 0.1081(5) 0.3924(6) 0.0565(16) Uani 1 1 d . . .
C11 C 0.9116(7) 0.1755(6) 0.0790(5) 0.0676(18) Uani 1 1 d . . .
H11 H 0.8926 0.1097 0.1483 0.081 Uiso 1 1 calc R . .
C12 C 0.8794(7) 0.1818(6) -0.0227(5) 0.0685(19) Uani 1 1 d . . .
H12 H 0.8399 0.1209 -0.0225 0.082 Uiso 1 1 calc R . .
C13 C 0.9047(6) 0.2776(5) -0.1256(5) 0.0482(13) Uani 1 1 d . . .
C14 C 0.9644(5) 0.3614(5) -0.1198(5) 0.0465(12) Uani 1 1 d . . .
H14 H 0.9846 0.4279 -0.1879 0.056 Uiso 1 1 calc R . .
C15 C 0.9949(6) 0.3487(5) -0.0153(5) 0.0471(13) Uani 1 1 d . . .
H15 H 1.0370 0.4075 -0.0138 0.056 Uiso 1 1 calc R . .
C16 C 0.8683(6) 0.2872(6) -0.2382(5) 0.0575(15) Uani 1 1 d . . .
H16A H 0.9159 0.2168 -0.2424 0.069 Uiso 1 1 calc R . .
H16B H 0.9000 0.3576 -0.3013 0.069 Uiso 1 1 calc R . .
C17 C 0.7181(6) 0.2970(5) -0.2554(5) 0.0556(14) Uani 1 1 d . . .
H17A H 0.6718 0.3734 -0.2630 0.067 Uiso 1 1 calc R . .
H17B H 0.6837 0.2332 -0.1870 0.067 Uiso 1 1 calc R . .
C18 C 0.6837(6) 0.2885(5) -0.3618(5) 0.0552(14) Uani 1 1 d . . .
H18A H 0.5849 0.3000 -0.3712 0.066 Uiso 1 1 calc R . .
H18B H 0.7182 0.3519 -0.4307 0.066 Uiso 1 1 calc R . .
C19 C 0.7446(5) 0.1706(5) -0.3503(5) 0.0464(12) Uani 1 1 d . . .
C20 C 0.6917(6) 0.0699(5) -0.2782(5) 0.0566(15) Uani 1 1 d . . .
H20 H 0.6105 0.0759 -0.2404 0.068 Uiso 1 1 calc R . .
C21 C 0.7557(6) -0.0387(5) -0.2606(5) 0.0568(15) Uani 1 1 d . . .
H21 H 0.7163 -0.1063 -0.2111 0.068 Uiso 1 1 calc R . .
C22 C 0.9212(5) 0.0444(4) -0.3833(4) 0.0428(12) Uani 1 1 d . . .
H22 H 1.0014 0.0367 -0.4217 0.051 Uiso 1 1 calc R . .
C23 C 0.8612(5) 0.1558(5) -0.4049(4) 0.0441(12) Uani 1 1 d . . .
H23 H 0.8998 0.2226 -0.4574 0.053 Uiso 1 1 calc R . .
O5 O 0.798(3) 0.924(2) 0.156(2) 0.210(9) Uiso 0.50 1 d P B -3
H5 H 0.7476 0.9803 0.1600 0.315 Uiso 0.50 1 calc PR B -3
C24 C 0.727(3) 0.874(2) 0.118(2) 0.30(3) Uani 0.50 1 d PD B -3
H24A H 0.7084 0.7996 0.1848 0.361 Uiso 0.50 1 calc PR B -3
H24B H 0.7860 0.8507 0.0680 0.361 Uiso 0.50 1 calc PR B -3
C25 C 0.600(2) 0.9356(14) 0.0556(17) 0.190(9) Uani 1 1 d GD B -3
C26 C 0.534(3) 0.8982(12) -0.0063(19) 0.277(16) Uani 1 1 d GD B -3
H26 H 0.5712 0.8271 -0.0077 0.332 Uiso 1 1 calc R B -3
C27 C 0.415(2) 0.965(2) -0.0662(19) 0.36(3) Uani 1 1 d G B -3
H27 H 0.3704 0.9390 -0.1085 0.433 Uiso 1 1 calc R B -3
C25' C 0.361(3) 1.069(3) -0.064(3) 0.050 Uiso 0.00 1 d PGD B -3
H25 H 0.2799 1.1140 -0.1050 0.060 Uiso 0.50 1 calc PR B -3
C26' C 0.427(4) 1.106(3) -0.002(4) 0.050 Uiso 0.00 1 d PGD B -3
C27' C 0.546(3) 1.040(2) 0.058(3) 0.050 Uiso 0.00 1 d PGD B -3

loop_
_atom_site_aniso_label
_atom_site_aniso_U_11
_atom_site_aniso_U_22
_atom_site_aniso_U_33
_atom_site_aniso_U_23
_atom_site_aniso_U_13
_atom_site_aniso_U_12
Mn1 0.0452(5) 0.0439(5) 0.0426(5) -0.0251(4) 0.0141(3) -0.0209(3)
F1 0.072(2) 0.087(3) 0.0451(19) -0.0132(19) 0.0110(17) -0.037(2)
F2 0.074(3) 0.091(3) 0.095(3) -0.033(3) 0.040(2) -0.014(2)
F3 0.105(3) 0.130(4) 0.077(3) -0.055(3) 0.035(2) -0.089(3)
F4 0.213(9) 0.130(6) 0.043(3) -0.029(3) -0.013(4) -0.048(6)
F5 0.100(5) 0.289(11) 0.098(4) -0.134(6) 0.024(4) -0.098(6)
F6 0.133(6) 0.183(8) 0.122(5) -0.130(6) 0.012(4) -0.004(5)
F7 0.175(5) 0.045(2) 0.086(3) -0.023(2) -0.021(3) 0.012(3)
F8 0.085(3) 0.100(3) 0.125(4) -0.090(3) -0.002(2) -0.014(2)
F9 0.064(3) 0.088(3) 0.190(5) -0.090(4) 0.025(3) -0.003(2)
F10 0.085(4) 0.100(4) 0.179(8) -0.061(4) 0.074(4) -0.047(3)
F11 0.185(8) 0.148(7) 0.103(4) -0.015(4) -0.049(5) -0.124(6)
F12 0.076(3) 0.061(2) 0.113(4) -0.001(2) 0.005(2) -0.029(2)
O1 0.057(2) 0.071(2) 0.042(2) -0.0338(19) 0.0175(17) -0.037(2)
O2 0.059(2) 0.057(2) 0.042(2) -0.0272(18) 0.0123(17) -0.0237(19)
O3 0.055(2) 0.046(2) 0.059(2) -0.0282(19) 0.0160(18) -0.0191(17)
O4 0.047(2) 0.045(2) 0.055(2) -0.0237(18) 0.0129(17) -0.0189(17)
N1 0.060(3) 0.048(3) 0.049(3) -0.028(2) 0.005(2) -0.023(2)
N2 0.049(3) 0.052(3) 0.047(2) -0.030(2) 0.011(2) -0.015(2)
C1 0.040(3) 0.042(3) 0.043(3) -0.020(2) 0.009(2) -0.016(2)
C2 0.044(3) 0.053(3) 0.043(3) -0.025(2) 0.004(2) -0.015(2)
C3 0.047(3) 0.050(3) 0.041(3) -0.027(2) -0.002(2) -0.006(2)
C4 0.049(3) 0.079(4) 0.051(3) -0.033(3) 0.013(3) -0.030(3)
C5 0.073(5) 0.095(5) 0.049(4) -0.041(4) 0.012(3) -0.029(4)
C6 0.050(3) 0.045(3) 0.045(3) -0.022(2) -0.007(2) -0.006(2)
C7 0.037(3) 0.051(3) 0.059(3) -0.022(3) 0.002(2) -0.008(2)
C8 0.042(3) 0.048(3) 0.044(3) -0.015(2) 0.003(2) -0.017(2)
C9 0.062(4) 0.054(4) 0.069(4) -0.034(3) -0.004(3) -0.005(3)
C10 0.036(3) 0.039(3) 0.075(4) -0.011(3) 0.005(3) -0.013(2)
C11 0.097(5) 0.067(4) 0.052(3) -0.028(3) 0.009(3) -0.049(4)
C12 0.100(5) 0.070(4) 0.057(4) -0.036(3) 0.007(3) -0.050(4)
C13 0.049(3) 0.055(3) 0.050(3) -0.032(3) 0.007(2) -0.013(3)
C14 0.050(3) 0.044(3) 0.046(3) -0.021(2) 0.005(2) -0.011(2)
C15 0.057(3) 0.041(3) 0.050(3) -0.025(3) 0.002(2) -0.015(2)
C16 0.062(4) 0.071(4) 0.053(3) -0.038(3) 0.008(3) -0.019(3)
C17 0.057(4) 0.058(3) 0.064(4) -0.042(3) 0.003(3) -0.002(3)
C18 0.059(4) 0.055(3) 0.055(3) -0.033(3) -0.008(3) 0.004(3)
C19 0.044(3) 0.056(3) 0.045(3) -0.029(3) -0.004(2) -0.006(2)
C20 0.045(3) 0.066(4) 0.070(4) -0.042(3) 0.022(3) -0.014(3)
C21 0.052(3) 0.060(4) 0.073(4) -0.041(3) 0.023(3) -0.023(3)
C22 0.047(3) 0.046(3) 0.038(3) -0.023(2) 0.010(2) -0.011(2)
C23 0.047(3) 0.048(3) 0.038(3) -0.020(2) 0.002(2) -0.012(2)
C24 0.53(8) 0.10(2) 0.27(5) -0.11(3) -0.22(6) 0.07(3)
C25 0.218(19) 0.107(10) 0.210(19) -0.053(11) 0.129(15) -0.056(11)
C26 0.34(3) 0.179(18) 0.33(3) -0.13(2) 0.29(3) -0.17(2)
C27 0.32(4) 0.46(6) 0.50(5) -0.35(5) 0.35(4) -0.30(4)

loop_
_atom_type_symbol
_atom_type_description
_atom_type_scat_dispersion_real
_atom_type_scat_dispersion_imag
_atom_type_scat_source
C C 0.0033 0.0016 'International Tables Vol C Tables 4.2.6.8 and 6.1.1.4'
H H 0.0000 0.0000 'International Tables Vol C Tables 4.2.6.8 and 6.1.1.4'
N N 0.0061 0.0033 'International Tables Vol C Tables 4.2.6.8 and 6.1.1.4'
O O 0.0106 0.0060 'International Tables Vol C Tables 4.2.6.8 and 6.1.1.4'
F F 0.0171 0.0103 'International Tables Vol C Tables 4.2.6.8 and 6.1.1.4'
Mn Mn 0.3368 0.7283 'International Tables Vol C Tables 4.2.6.8 and 6.1.1.4'

loop_
_geom_angle_atom_site_label_1
_geom_angle_atom_site_label_2
_geom_angle_atom_site_label_3
_geom_angle
_geom_angle_site_symmetry_1
_geom_angle_site_symmetry_3
O1 Mn1 O4 174.59(15) . .
O1 Mn1 O3 96.34(15) . .
O4 Mn1 O3 81.51(14) . .
O1 Mn1 O2 81.56(13) . .
O4 Mn1 O2 103.04(14) . .
O3 Mn1 O2 83.07(15) . .
O1 Mn1 N2 96.78(16) . 2_755
O4 Mn1 N2 85.96(15) . 2_755
O3 Mn1 N2 165.40(15) . 2_755
O2 Mn1 N2 92.53(15) . 2_755
O1 Mn1 N1 84.39(15) . .
O4 Mn1 N1 90.93(15) . .
O3 Mn1 N1 97.01(16) . .
O2 Mn1 N1 165.86(15) . .
N2 Mn1 N1 90.64(16) 2_755 .
C1 O1 Mn1 130.6(3) . .
C3 O2 Mn1 127.9(3) . .
C6 O3 Mn1 128.7(3) . .
C8 O4 Mn1 130.4(3) . .
C15 N1 C11 116.2(5) . .
C15 N1 Mn1 124.2(3) . .
C11 N1 Mn1 119.7(4) . .
C22 N2 C21 116.3(5) . .
C22 N2 Mn1 123.7(3) . 2_755
C21 N2 Mn1 119.6(4) . 2_755
O1 C1 C2 127.8(5) . .
O1 C1 C4 113.4(4) . .
C2 C1 C4 118.7(5) . .
C1 C2 C3 122.6(5) . .
O2 C3 C2 128.5(5) . .
O2 C3 C5 114.7(5) . .
C2 C3 C5 116.8(5) . .
F2 C4 F1 106.6(5) . .
F2 C4 F3 106.5(5) . .
F1 C4 F3 107.1(5) . .
F2 C4 C1 111.0(5) . .
F1 C4 C1 111.8(5) . .
F3 C4 C1 113.4(5) . .
F4' C5 F5 123(2) . .
F4' C5 F6' 106(3) . .
F5 C5 F6' 54(2) . .
F4' C5 F6 54(2) . .
F5 C5 F6 108.1(7) . .
F6' C5 F6 60(2) . .
F4' C5 F4 47(2) . .
F5 C5 F4 109.5(7) . .
F6' C5 F4 138.8(18) . .
F6 C5 F4 100.9(7) . .
F4' C5 F5' 101(3) . .
F5 C5 F5' 61.1(17) . .
F6' C5 F5' 114(3) . .
F6 C5 F5' 144.3(16) . .
F4 C5 F5' 58.2(17) . .
F4' C5 C3 121(2) . .
F5 C5 C3 115.7(5) . .
F6' C5 C3 109.4(19) . .
F6 C5 C3 109.9(6) . .
F4 C5 C3 111.6(6) . .
F5' C5 C3 105.0(16) . .
O3 C6 C7 129.1(5) . .
O3 C6 C9 113.4(5) . .
C7 C6 C9 117.5(5) . .
C6 C7 C8 121.6(5) . .
O4 C8 C7 128.2(5) . .
O4 C8 C10 113.4(5) . .
C7 C8 C10 118.4(5) . .
F7 C9 F8 106.5(6) . .
F7 C9 F9 108.6(6) . .
F8 C9 F9 106.7(5) . .
F7 C9 C6 110.6(5) . .
F8 C9 C6 110.7(5) . .
F9 C9 C6 113.4(5) . .
F10' C10 F11 62.1(16) . .
F10' C10 F12 131.1(16) . .
F11 C10 F12 112.0(7) . .
F10' C10 F10 49.4(16) . .
F11 C10 F10 108.4(7) . .
F12 C10 F10 99.0(6) . .
F10' C10 F11' 107(3) . .
F11 C10 F11' 49(2) . .
F12 C10 F11' 68(2) . .
F10 C10 F11' 136.0(19) . .
F10' C10 C8 114.3(15) . .
F11 C10 C8 113.6(6) . .
F12 C10 C8 111.8(5) . .
F10 C10 C8 111.0(5) . .
F11' C10 C8 112.9(19) . .
N1 C11 C12 123.1(6) . .
C11 C12 C13 119.8(5) . .
C14 C13 C12 117.1(5) . .
C14 C13 C16 122.2(5) . .
C12 C13 C16 120.7(5) . .
C15 C14 C13 119.8(5) . .
N1 C15 C14 123.9(5) . .
C13 C16 C17 113.4(5) . .
C16 C17 C18 113.0(5) . .
C19 C18 C17 110.7(5) . .
C20 C19 C23 116.7(5) . .
C20 C19 C18 121.2(5) . .
C23 C19 C18 121.9(5) . .
C21 C20 C19 120.5(5) . .
N2 C21 C20 123.0(5) . .
N2 C22 C23 123.3(5) . .
C22 C23 C19 120.1(5) . .
O5 C24 C25 121(3) . .
C26 C25 C27' 120.0 . .
C26 C25 C24 123.8(18) . .
C27' C25 C24 116.2(18) . .
C25 C26 C27 120.0 . .
C26 C27 C25' 120.0 . .
C26' C25' C27 120.0 . .
C25' C26' C27' 120.0 . .
C26' C27' C25 120.0 . .

loop_
_geom_bond_atom_site_label_1
_geom_bond_atom_site_label_2
_geom_bond_distance
_geom_bond_site_symmetry_2
Mn1 O1 2.144(3) .
Mn1 O4 2.158(3) .
Mn1 O3 2.180(4) .
Mn1 O2 2.203(4) .
Mn1 N2 2.238(4) 2_755
Mn1 N1 2.244(4) .
F1 C4 1.319(7) .
F2 C4 1.303(8) .
F3 C4 1.329(7) .
F4 C5 1.327(9) .
F5 C5 1.282(8) .
F6 C5 1.321(10) .
F7 C9 1.308(8) .
F8 C9 1.311(7) .
F9 C9 1.323(8) .
F10 C10 1.371(9) .
F11 C10 1.254(9) .
F12 C10 1.301(7) .
F4' C5 1.11(4) .
F5' C5 1.42(4) .
F6' C5 1.31(4) .
F10' C10 1.21(3) .
F11' C10 1.39(5) .
O1 C1 1.247(6) .
O2 C3 1.249(6) .
O3 C6 1.250(7) .
O4 C8 1.247(6) .
N1 C15 1.341(7) .
N1 C11 1.346(7) .
N2 C22 1.343(6) .
N2 C21 1.350(7) .
N2 Mn1 2.238(4) 2_755
C1 C2 1.381(7) .
C1 C4 1.525(7) .
C2 C3 1.388(7) .
C3 C5 1.524(8) .
C6 C7 1.384(8) .
C6 C9 1.537(8) .
C7 C8 1.388(8) .
C8 C10 1.524(7) .
C11 C12 1.377(8) .
C12 C13 1.390(8) .
C13 C14 1.373(7) .
C13 C16 1.512(8) .
C14 C15 1.373(7) .
C16 C17 1.521(8) .
C17 C18 1.543(8) .
C18 C19 1.499(8) .
C19 C20 1.380(8) .
C19 C23 1.383(7) .
C20 C21 1.371(8) .
C22 C23 1.375(7) .
O5 C24 1.32(3) .
C24 C25 1.456(17) .
C25 C26 1.3900 .
C25 C27' 1.3900 .
C26 C27 1.3900 .
C27 C25' 1.3900 .
C25' C26' 1.3900 .
C26' C27' 1.3900 .
